data_4321450
loop_
_publ_author_name
'Enno Lork'
'Detlef Viets'
'R\"udiger Mews'
'Heinz Oberhammer'

_publ_section_title
;
 Reactions of (Carbonylimido)sulfur(IV) Derivatives with TAS-Fluoride,
 (Me2N)3S+Me3SiF2-
;
_journal_name_full 'Inorganic Chemistry'
_journal_page_first 4838
_journal_page_last 4842
_journal_paper_doi 10.1021/ic0002824
_journal_volume 39
_journal_year 2000
_chemical_formula_sum 'C8 H18 F6 N4 O S2'
_chemical_formula_weight 364.38
_chemical_name_systematic
; 
 ? 
;
_space_group_IT_number 7
_symmetry_cell_setting monoclinic
_symmetry_space_group_name_Hall 'P -2yc'
_symmetry_space_group_name_H-M 'P 1 c 1'
_atom_sites_solution_hydrogens geom
_atom_sites_solution_primary direct
_atom_sites_solution_secondary difmap
_audit_creation_method SHELXL-97
_cell_angle_alpha 90.00
_cell_angle_beta 100.110(10)
_cell_angle_gamma 90.00
_cell_formula_units_Z 8
_cell_length_a 22.844(2)
_cell_length_b 8.6680(10)
_cell_length_c 16.216(2)
_cell_measurement_reflns_used 81
_cell_measurement_temperature 173(2)
_cell_measurement_theta_max 12.523
_cell_measurement_theta_min 2.605
_cell_volume 3161.1(6)
_computing_cell_refinement 'Siemens XSCANS'
_computing_data_collection 'Siemens XSCANS'
_computing_data_reduction 'Siemens XSCANS'
_computing_molecular_graphics 'Siemens SHELXTL'
_computing_publication_material SHELXL-97
_computing_structure_refinement 'SHELXL-97 (Sheldrick, 1997)'
_computing_structure_solution 'SHELXS-97 (Sheldrick, 1990)'
_diffrn_ambient_temperature 173(2)
_diffrn_measured_fraction_theta_full 0.915
_diffrn_measured_fraction_theta_max 0.915
_diffrn_measurement_device_type 'Siemens P4'
_diffrn_measurement_method '2\q/\w scans'
_diffrn_radiation_monochromator graphite
_diffrn_radiation_source 'normal-focus sealed tube'
_diffrn_radiation_type MoK\a
_diffrn_radiation_wavelength 0.71073
_diffrn_reflns_av_R_equivalents 0.0820
_diffrn_reflns_av_sigmaI/netI 0.1178
_diffrn_reflns_limit_h_max 29
_diffrn_reflns_limit_h_min -29
_diffrn_reflns_limit_k_max 11
_diffrn_reflns_limit_k_min -1
_diffrn_reflns_limit_l_max 1
_diffrn_reflns_limit_l_min -21
_diffrn_reflns_number 6604
_diffrn_reflns_theta_full 25.00
_diffrn_reflns_theta_max 25.00
_diffrn_reflns_theta_min 2.52
_diffrn_standards_decay_% 'random variation +/-2.0'
_diffrn_standards_interval_count 197
_diffrn_standards_number 3
_exptl_absorpt_coefficient_mu 0.402
_exptl_absorpt_correction_T_max 0.8890
_exptl_absorpt_correction_T_min 0.8244
_exptl_absorpt_correction_type none
_exptl_crystal_colour colourless
_exptl_crystal_density_diffrn 1.531
_exptl_crystal_density_method 'not measured'
_exptl_crystal_F_000 1504
_exptl_crystal_size_max 0.5
_exptl_crystal_size_mid 0.3
_exptl_crystal_size_min 0.3
_refine_diff_density_max 1.008
_refine_diff_density_min -0.682
_refine_diff_density_rms 0.145
_refine_ls_abs_structure_details 'Flack H D (1983), Acta Cryst. A39, 876-881'
_refine_ls_abs_structure_Flack -0.1(2)
_refine_ls_extinction_method none
_refine_ls_goodness_of_fit_ref 1.055
_refine_ls_hydrogen_treatment refU
_refine_ls_matrix_type full
_refine_ls_number_parameters 758
_refine_ls_number_reflns 5501
_refine_ls_number_restraints 32
_refine_ls_restrained_S_all 1.054
_refine_ls_R_factor_all 0.1393
_refine_ls_R_factor_gt 0.0838
_refine_ls_shift/su_max 0.010
_refine_ls_shift/su_mean 0.001
_refine_ls_structure_factor_coef Fsqd
_refine_ls_weighting_details 'calc w=1/[\s^2^(Fo^2^)+(0.1500P)^2^+0.0000P] where P=(Fo^2^+2Fc^2^)/3'
_refine_ls_weighting_scheme calc
_refine_ls_wR_factor_gt 0.2088
_refine_ls_wR_factor_ref 0.2540
_reflns_number_gt 3363
_reflns_number_total 5501
_reflns_threshold_expression >2sigma(I)
_cod_data_source_file ic0002824.cif
_cod_data_source_block vd25
_cod_database_code 4321450

loop_
_symmetry_equiv_pos_as_xyz
'x, y, z'
'x, -y, z+1/2'

loop_
_atom_site_label
_atom_site_type_symbol
_atom_site_fract_x
_atom_site_fract_y
_atom_site_fract_z
_atom_site_U_iso_or_equiv
_atom_site_adp_type
_atom_site_occupancy
_atom_site_symmetry_multiplicity
_atom_site_calc_flag
_atom_site_refinement_flags
_atom_site_disorder_assembly
_atom_site_disorder_group
S1 S 0.29208(17) 0.0915(5) 0.5413(2) 0.0383(10) Uani 1 1 d . . .
F11 F 0.2984(5) 0.2818(13) 0.5105(6) 0.063(3) Uani 1 1 d . . .
F12 F 0.2854(5) -0.1069(12) 0.5510(7) 0.056(3) Uani 1 1 d . . .
C11 C 0.3416(9) 0.0373(19) 0.4674(11) 0.044(4) Uani 1 1 d U . .
F13 F 0.3728(6) -0.0836(15) 0.4856(7) 0.075(4) Uani 1 1 d . . .
F14 F 0.3084(6) 0.0243(17) 0.3918(6) 0.082(4) Uani 1 1 d . . .
F15 F 0.3807(5) 0.1514(14) 0.4607(7) 0.070(3) Uani 1 1 d . . .
N11 N 0.3426(6) 0.1123(16) 0.6245(8) 0.037(3) Uani 1 1 d . . .
C12 C 0.3205(7) 0.1229(17) 0.6922(10) 0.030(4) Uani 1 1 d U . .
O11 O 0.2703(5) 0.1223(17) 0.7070(7) 0.052(4) Uani 1 1 d . . .
F16 F 0.3649(4) 0.1344(11) 0.7593(6) 0.045(2) Uani 1 1 d . . .
S2 S 0.59743(16) 0.5917(5) 0.6153(2) 0.0382(10) Uani 1 1 d . . .
F21 F 0.5901(5) 0.7842(12) 0.5813(6) 0.056(3) Uani 1 1 d . . .
F22 F 0.6038(5) 0.3926(13) 0.6294(7) 0.061(3) Uani 1 1 d . . .
C21 C 0.5458(10) 0.544(3) 0.5174(11) 0.063(6) Uani 1 1 d . . .
F23 F 0.5163(6) 0.4157(13) 0.5221(7) 0.068(3) Uani 1 1 d . . .
F24 F 0.5807(6) 0.5228(17) 0.4597(7) 0.084(4) Uani 1 1 d . . .
F25 F 0.5075(5) 0.6520(15) 0.4912(7) 0.076(4) Uani 1 1 d . . .
N21 N 0.5467(5) 0.6105(15) 0.6730(8) 0.032(3) Uani 1 1 d . . .
C22 C 0.5706(7) 0.623(2) 0.7521(10) 0.037(4) Uani 1 1 d . . .
O21 O 0.6198(5) 0.6186(14) 0.7914(7) 0.047(3) Uani 1 1 d . . .
F26 F 0.5262(4) 0.6356(14) 0.7992(6) 0.054(3) Uani 1 1 d . . .
S3 S 0.05006(17) 0.5805(6) 0.8394(2) 0.0389(11) Uani 1 1 d . . .
F31 F 0.0554(4) 0.7779(12) 0.8646(6) 0.052(3) Uani 1 1 d . . .
F32 F 0.0469(4) 0.3822(12) 0.8347(6) 0.049(3) Uani 1 1 d . . .
C31 C 0.1170(8) 0.5664(18) 0.9211(10) 0.036(4) Uani 1 1 d U . .
F33 F 0.1440(5) 0.4304(15) 0.9198(8) 0.076(4) Uani 1 1 d . . .
F34 F 0.0974(5) 0.5721(17) 0.9934(7) 0.079(4) Uani 1 1 d . . .
F35 F 0.1548(5) 0.6702(16) 0.9193(7) 0.076(4) Uani 1 1 d . . .
N31 N 0.0836(7) 0.5991(16) 0.7612(8) 0.039(3) Uani 1 1 d . . .
C32 C 0.0467(8) 0.6235(18) 0.6917(10) 0.036(4) Uani 1 1 d U . .
F36 F 0.0752(5) 0.6338(13) 0.6244(6) 0.058(3) Uani 1 1 d . . .
O32 O -0.0071(5) 0.6414(16) 0.6755(8) 0.058(4) Uani 1 1 d . . .
S4 S 0.84155(17) 1.0986(5) 1.0375(2) 0.0396(11) Uani 1 1 d . . .
F41 F 0.8308(5) 1.2923(13) 1.0565(6) 0.057(3) Uani 1 1 d . . .
F42 F 0.8489(5) 0.8987(14) 1.0362(7) 0.065(3) Uani 1 1 d . . .
C41 C 0.7765(10) 1.060(3) 1.0892(11) 0.057(5) Uani 1 1 d . . .
F43 F 0.7517(6) 0.9278(15) 1.0711(8) 0.073(4) Uani 1 1 d . . .
F44 F 0.7967(5) 1.067(2) 1.1695(7) 0.091(5) Uani 1 1 d . . .
F45 F 0.7362(5) 1.1657(15) 1.0709(8) 0.073(3) Uani 1 1 d . . .
N41 N 0.8051(5) 1.1027(13) 0.9422(7) 0.024(3) Uani 1 1 d . . .
C42 C 0.8427(7) 1.1247(16) 0.8884(10) 0.031(4) Uani 1 1 d U . .
F46 F 0.8102(5) 1.1290(12) 0.8082(5) 0.054(3) Uani 1 1 d . . .
O41 O 0.8957(5) 1.1354(14) 0.8967(7) 0.044(3) Uani 1 1 d . . .
S5 S 0.31634(18) 0.4989(4) 0.7231(3) 0.0249(8) Uani 1 1 d . . .
N51 N 0.3736(5) 0.5923(16) 0.7051(8) 0.032(3) Uani 1 1 d . . .
C51 C 0.3842(7) 0.754(2) 0.7307(12) 0.049(5) Uani 1 1 d . . .
H51A H 0.4267 0.7694 0.7513 0.046(5) Uiso 1 1 calc R . .
H51B H 0.3618 0.7780 0.7753 0.046(5) Uiso 1 1 calc R . .
H51C H 0.3711 0.8212 0.6825 0.046(5) Uiso 1 1 calc R . .
C52 C 0.3923(7) 0.556(2) 0.6261(11) 0.040(4) Uani 1 1 d . . .
H52A H 0.3719 0.6244 0.5822 0.046(5) Uiso 1 1 calc R . .
H52B H 0.3821 0.4484 0.6110 0.046(5) Uiso 1 1 calc R . .
H52C H 0.4353 0.5702 0.6318 0.046(5) Uiso 1 1 calc R . .
N52 N 0.2521(5) 0.5792(16) 0.6978(9) 0.036(3) Uani 1 1 d . . .
C53 C 0.2372(7) 0.727(2) 0.7326(12) 0.057(5) Uani 1 1 d . . .
H53A H 0.2451 0.8110 0.6956 0.046(5) Uiso 1 1 calc R . .
H53B H 0.2614 0.7415 0.7882 0.046(5) Uiso 1 1 calc R . .
H53C H 0.1950 0.7277 0.7372 0.046(5) Uiso 1 1 calc R . .
C54 C 0.2226(8) 0.550(2) 0.6115(11) 0.052(5) Uani 1 1 d . . .
H54A H 0.1794 0.5551 0.6082 0.046(5) Uiso 1 1 calc R . .
H54B H 0.2337 0.4473 0.5941 0.046(5) Uiso 1 1 calc R . .
H54C H 0.2350 0.6280 0.5743 0.046(5) Uiso 1 1 calc R . .
N53 N 0.3249(6) 0.5152(13) 0.8267(8) 0.027(3) Uani 1 1 d . . .
C55 C 0.2762(9) 0.440(2) 0.8605(11) 0.052(5) Uani 1 1 d . . .
H55A H 0.2822 0.3276 0.8615 0.046(5) Uiso 1 1 calc R . .
H55B H 0.2381 0.4643 0.8249 0.046(5) Uiso 1 1 calc R . .
H55C H 0.2760 0.4767 0.9175 0.046(5) Uiso 1 1 calc R . .
C56 C 0.3839(7) 0.477(2) 0.8730(12) 0.044(5) Uani 1 1 d . . .
H56A H 0.3874 0.5122 0.9310 0.046(5) Uiso 1 1 calc R . .
H56B H 0.4143 0.5276 0.8467 0.046(5) Uiso 1 1 calc R . .
H56C H 0.3897 0.3648 0.8722 0.046(5) Uiso 1 1 calc R . .
S6 S 0.57337(18) 0.9975(4) 0.7863(3) 0.0275(8) Uani 1 1 d . . .
N61 N 0.6384(5) 1.0811(15) 0.7909(9) 0.035(3) Uani 1 1 d . . .
C61 C 0.6536(6) 1.2274(18) 0.8324(11) 0.038(4) Uani 1 1 d . . .
H61A H 0.6962 1.2297 0.8551 0.046(5) Uiso 1 1 calc R . .
H61B H 0.6310 1.2399 0.8781 0.046(5) Uiso 1 1 calc R . .
H61C H 0.6437 1.3116 0.7920 0.046(5) Uiso 1 1 calc R . .
C62 C 0.6666(7) 1.048(2) 0.7207(11) 0.048(5) Uani 1 1 d . . .
H62A H 0.6465 1.1049 0.6715 0.046(5) Uiso 1 1 calc R . .
H62B H 0.6643 0.9371 0.7089 0.046(5) Uiso 1 1 calc R . .
H62C H 0.7085 1.0795 0.7335 0.046(5) Uiso 1 1 calc R . .
N62 N 0.5159(5) 1.0947(17) 0.7397(7) 0.035(3) Uani 1 1 d . . .
C63 C 0.5066(8) 1.253(2) 0.7611(11) 0.049(5) Uani 1 1 d . . .
H63A H 0.5268 1.3215 0.7268 0.046(5) Uiso 1 1 calc R . .
H63B H 0.5229 1.2703 0.8205 0.046(5) Uiso 1 1 calc R . .
H63C H 0.4639 1.2760 0.7507 0.046(5) Uiso 1 1 calc R . .
C64 C 0.4973(7) 1.055(3) 0.6512(10) 0.051(5) Uani 1 1 d . . .
H64A H 0.4548 1.0778 0.6342 0.046(5) Uiso 1 1 calc R . .
H64B H 0.5043 0.9453 0.6430 0.046(5) Uiso 1 1 calc R . .
H64C H 0.5202 1.1165 0.6172 0.046(5) Uiso 1 1 calc R . .
N63 N 0.5653(5) 1.0190(19) 0.8853(8) 0.046(4) Uani 1 1 d . . .
C65 C 0.5067(8) 0.978(2) 0.9040(11) 0.047(5) Uani 1 1 d . . .
H65A H 0.4976 0.8706 0.8880 0.046(5) Uiso 1 1 calc R . .
H65B H 0.4764 1.0458 0.8725 0.046(5) Uiso 1 1 calc R . .
H65C H 0.5070 0.9905 0.9642 0.046(5) Uiso 1 1 calc R . .
C66 C 0.6133(9) 0.942(2) 0.9452(11) 0.054(5) Uani 1 1 d . . .
H66A H 0.6091 0.9681 1.0027 0.046(5) Uiso 1 1 calc R . .
H66B H 0.6521 0.9774 0.9348 0.046(5) Uiso 1 1 calc R . .
H66C H 0.6103 0.8300 0.9375 0.046(5) Uiso 1 1 calc R . .
S7 S 0.06316(17) 1.0030(4) 0.1711(2) 0.0278(9) Uani 1 1 d . . .
N71 N 0.1223(5) 0.9096(18) 0.2123(8) 0.039(3) Uani 1 1 d . . .
C71 C 0.1357(7) 0.748(2) 0.1894(11) 0.043(4) Uani 1 1 d . . .
H71A H 0.1789 0.7337 0.1964 0.046(5) Uiso 1 1 calc R . .
H71B H 0.1177 0.7282 0.1309 0.046(5) Uiso 1 1 calc R . .
H71C H 0.1194 0.6754 0.2258 0.046(5) Uiso 1 1 calc R . .
C72 C 0.1462(8) 0.953(2) 0.3010(10) 0.051(5) Uani 1 1 d . . .
H72A H 0.1321 0.8786 0.3388 0.046(5) Uiso 1 1 calc R . .
H72B H 0.1324 1.0564 0.3123 0.046(5) Uiso 1 1 calc R . .
H72C H 0.1898 0.9514 0.3103 0.046(5) Uiso 1 1 calc R . .
N72 N 0.0004(5) 0.9183(16) 0.1722(8) 0.038(3) Uani 1 1 d . . .
C73 C -0.0140(8) 0.759(2) 0.1393(12) 0.056(5) Uani 1 1 d . . .
H73A H -0.0074 0.6849 0.1859 0.046(5) Uiso 1 1 calc R . .
H73B H 0.0117 0.7322 0.0990 0.046(5) Uiso 1 1 calc R . .
H73C H -0.0557 0.7541 0.1116 0.046(5) Uiso 1 1 calc R . .
C74 C -0.0320(8) 0.969(2) 0.2390(12) 0.055(5) Uani 1 1 d . . .
H74A H -0.0749 0.9643 0.2183 0.046(5) Uiso 1 1 calc R . .
H74B H -0.0206 1.0751 0.2554 0.046(5) Uiso 1 1 calc R . .
H74C H -0.0218 0.9009 0.2877 0.046(5) Uiso 1 1 calc R . .
N73 N 0.0673(6) 0.9778(17) 0.0706(8) 0.042(4) Uani 1 1 d . . .
C76 C 0.1242(8) 1.027(3) 0.0474(12) 0.055(6) Uani 1 1 d . . .
H76A H 0.1288 0.9774 -0.0054 0.046(5) Uiso 1 1 calc R . .
H76B H 0.1571 0.9960 0.0916 0.046(5) Uiso 1 1 calc R . .
H76C H 0.1243 1.1390 0.0407 0.046(5) Uiso 1 1 calc R . .
C75 C 0.0163(9) 1.040(3) 0.0126(11) 0.065(6) Uani 1 1 d . . .
H75A H 0.0131 1.1507 0.0218 0.046(5) Uiso 1 1 calc R . .
H75B H -0.0201 0.9883 0.0224 0.046(5) Uiso 1 1 calc R . .
H75C H 0.0217 1.0207 -0.0452 0.046(5) Uiso 1 1 calc R . .
S8 S 0.82399(16) 0.4980(5) 0.8574(2) 0.0282(9) Uani 1 1 d . . .
N81 N 0.7671(5) 0.5952(15) 0.8757(8) 0.034(3) Uani 1 1 d . . .
C81 C 0.7549(7) 0.7586(19) 0.8460(11) 0.042(4) Uani 1 1 d . . .
H81A H 0.7118 0.7746 0.8311 0.046(5) Uiso 1 1 calc R . .
H81B H 0.7734 0.7772 0.7967 0.046(5) Uiso 1 1 calc R . .
H81C H 0.7715 0.8303 0.8907 0.046(5) Uiso 1 1 calc R . .
C82 C 0.7431(7) 0.551(3) 0.9483(11) 0.051(5) Uani 1 1 d . . .
H82A H 0.7602 0.6163 0.9958 0.046(5) Uiso 1 1 calc R . .
H82B H 0.7530 0.4428 0.9618 0.046(5) Uiso 1 1 calc R . .
H82C H 0.6998 0.5635 0.9369 0.046(5) Uiso 1 1 calc R . .
N82 N 0.8886(6) 0.5784(17) 0.8890(10) 0.043(4) Uani 1 1 d . . .
C83 C 0.9015(7) 0.736(2) 0.8697(13) 0.052(5) Uani 1 1 d . . .
H83A H 0.8890 0.8055 0.9111 0.046(5) Uiso 1 1 calc R . .
H83B H 0.8801 0.7628 0.8137 0.046(5) Uiso 1 1 calc R . .
H83C H 0.9444 0.7481 0.8711 0.046(5) Uiso 1 1 calc R . .
C84 C 0.9212(7) 0.517(2) 0.9679(12) 0.054(5) Uani 1 1 d . . .
H84A H 0.9638 0.5370 0.9714 0.046(5) Uiso 1 1 calc R . .
H84B H 0.9146 0.4052 0.9700 0.046(5) Uiso 1 1 calc R . .
H84C H 0.9071 0.5665 1.0150 0.046(5) Uiso 1 1 calc R . .
N83 N 0.8189(6) 0.5280(19) 0.7553(8) 0.047(4) Uani 1 1 d . . .
C85 C 0.8682(8) 0.462(3) 0.7176(12) 0.056(6) Uani 1 1 d . . .
H85A H 0.8587 0.3552 0.7006 0.046(5) Uiso 1 1 calc R . .
H85B H 0.9051 0.4645 0.7590 0.046(5) Uiso 1 1 calc R . .
H85C H 0.8733 0.5231 0.6685 0.046(5) Uiso 1 1 calc R . .
C86 C 0.7611(8) 0.483(2) 0.7061(12) 0.049(5) Uani 1 1 d . . .
H86A H 0.7563 0.5315 0.6507 0.046(5) Uiso 1 1 calc R . .
H86B H 0.7292 0.5181 0.7350 0.046(5) Uiso 1 1 calc R . .
H86C H 0.7594 0.3710 0.7000 0.046(5) Uiso 1 1 calc R . .

loop_
_atom_site_aniso_label
_atom_site_aniso_U_11
_atom_site_aniso_U_22
_atom_site_aniso_U_33
_atom_site_aniso_U_23
_atom_site_aniso_U_13
_atom_site_aniso_U_12
S1 0.038(2) 0.042(3) 0.032(2) 0.004(2) 0.0018(17) 0.000(2)
F11 0.081(7) 0.060(8) 0.045(6) 0.006(5) 0.004(5) 0.032(6)
F12 0.056(6) 0.047(7) 0.061(7) -0.007(5) 0.000(5) -0.019(5)
C11 0.079(11) 0.011(8) 0.044(9) 0.007(7) 0.016(8) 0.001(8)
F13 0.088(8) 0.084(10) 0.059(7) 0.015(7) 0.029(6) 0.034(7)
F14 0.088(9) 0.123(12) 0.028(5) -0.016(6) -0.010(6) 0.024(8)
F15 0.071(7) 0.080(9) 0.064(7) 0.002(6) 0.029(6) -0.006(7)
N11 0.040(7) 0.043(9) 0.033(7) 0.004(6) 0.019(6) 0.001(6)
C12 0.040(8) 0.008(8) 0.039(8) 0.010(6) -0.002(7) -0.006(6)
O11 0.032(6) 0.090(11) 0.036(6) 0.001(6) 0.011(5) -0.001(6)
F16 0.068(6) 0.028(6) 0.038(5) 0.003(4) 0.005(5) 0.005(5)
S2 0.0297(19) 0.051(3) 0.034(2) -0.001(2) 0.0040(16) 0.0018(19)
F21 0.075(7) 0.039(7) 0.054(6) 0.007(5) 0.013(5) -0.015(5)
F22 0.069(7) 0.051(7) 0.064(7) -0.004(6) 0.017(6) 0.009(6)
C21 0.073(13) 0.083(17) 0.026(9) 0.010(10) -0.009(9) -0.021(13)
F23 0.085(8) 0.056(8) 0.059(7) 0.001(6) 0.000(6) -0.018(7)
F24 0.096(9) 0.120(12) 0.041(6) -0.021(7) 0.030(6) -0.015(8)
F25 0.077(8) 0.083(10) 0.055(7) 0.003(7) -0.025(6) 0.003(7)
N21 0.042(7) 0.030(8) 0.026(6) -0.001(6) 0.014(6) 0.000(6)
C22 0.046(9) 0.032(11) 0.031(8) -0.001(7) 0.004(8) -0.004(7)
O21 0.047(7) 0.047(8) 0.041(7) -0.007(6) -0.009(6) -0.003(6)
F26 0.056(6) 0.076(8) 0.034(5) 0.005(5) 0.017(5) 0.005(5)
S3 0.035(2) 0.053(3) 0.030(2) 0.000(2) 0.0097(17) 0.000(2)
F31 0.054(5) 0.060(7) 0.045(6) -0.005(5) 0.018(5) 0.007(5)
F32 0.049(5) 0.052(7) 0.046(6) -0.001(5) 0.008(4) -0.012(5)
C31 0.062(10) 0.013(8) 0.034(8) -0.001(6) 0.009(7) 0.005(8)
F33 0.079(8) 0.079(10) 0.065(8) 0.007(7) -0.003(6) 0.024(7)
F34 0.080(8) 0.121(12) 0.034(6) 0.010(7) 0.003(6) 0.028(8)
F35 0.056(7) 0.094(10) 0.071(8) 0.010(7) -0.014(6) -0.015(7)
N31 0.062(9) 0.022(8) 0.032(8) 0.000(6) 0.004(7) 0.008(7)
C32 0.060(10) 0.012(8) 0.035(8) -0.006(7) 0.006(8) 0.010(7)
F36 0.068(6) 0.076(8) 0.034(5) 0.004(5) 0.024(5) 0.013(6)
O32 0.044(7) 0.073(10) 0.050(8) 0.014(7) -0.010(6) -0.008(7)
S4 0.036(2) 0.055(3) 0.028(2) 0.007(2) 0.0060(17) 0.001(2)
F41 0.076(7) 0.059(8) 0.034(5) -0.005(5) 0.001(5) -0.008(6)
F42 0.079(8) 0.083(10) 0.033(5) 0.004(6) 0.008(5) 0.017(7)
C41 0.087(15) 0.063(16) 0.027(9) 0.010(9) 0.026(9) 0.009(13)
F43 0.099(9) 0.050(8) 0.078(9) 0.001(7) 0.033(7) -0.019(7)
F44 0.061(7) 0.187(15) 0.029(6) 0.009(7) 0.016(5) -0.008(8)
F45 0.054(6) 0.079(9) 0.093(9) 0.015(7) 0.035(6) 0.015(6)
N41 0.042(7) 0.003(6) 0.025(6) 0.001(5) -0.003(5) -0.003(5)
C42 0.056(10) 0.003(7) 0.034(8) -0.002(6) 0.008(7) 0.008(6)
F46 0.072(7) 0.058(7) 0.027(5) -0.003(5) -0.008(5) -0.009(5)
O41 0.031(6) 0.054(8) 0.048(7) -0.001(6) 0.013(5) 0.002(5)
S5 0.0272(18) 0.0146(19) 0.0318(18) -0.0019(18) 0.0022(14) 0.0018(15)
N51 0.026(6) 0.035(9) 0.032(7) 0.003(6) 0.003(5) 0.000(6)
C51 0.036(9) 0.054(14) 0.055(11) 0.000(10) 0.003(8) -0.011(9)
C52 0.036(9) 0.047(12) 0.040(9) 0.005(8) 0.012(7) -0.003(8)
N52 0.032(7) 0.034(9) 0.042(8) -0.008(7) 0.002(6) 0.007(6)
C53 0.037(9) 0.072(15) 0.056(11) -0.005(11) -0.005(8) 0.004(9)
C54 0.039(9) 0.083(15) 0.030(9) -0.004(9) -0.006(7) -0.014(9)
N53 0.044(7) 0.008(7) 0.029(7) 0.001(5) 0.008(6) -0.005(5)
C55 0.072(12) 0.057(14) 0.031(9) -0.003(9) 0.018(9) 0.006(10)
C56 0.037(9) 0.043(12) 0.046(11) 0.000(9) -0.010(8) 0.000(8)
S6 0.0262(18) 0.026(2) 0.0295(17) -0.0006(19) 0.0040(14) -0.0012(17)
N61 0.029(6) 0.025(8) 0.050(8) -0.004(6) 0.005(6) -0.008(6)
C61 0.026(7) 0.017(9) 0.072(12) -0.002(8) 0.011(7) -0.008(6)
C62 0.036(9) 0.073(14) 0.037(9) 0.001(9) 0.018(7) 0.009(8)
N62 0.029(6) 0.050(10) 0.023(6) -0.002(6) -0.001(5) 0.008(6)
C63 0.050(10) 0.044(13) 0.053(11) 0.010(9) 0.011(8) 0.000(9)
C64 0.028(8) 0.094(16) 0.031(9) -0.004(9) 0.001(7) -0.006(9)
N63 0.025(7) 0.086(12) 0.027(7) 0.004(7) 0.006(5) 0.004(7)
C65 0.043(9) 0.066(14) 0.035(9) -0.001(9) 0.016(8) 0.002(9)
C66 0.086(14) 0.037(11) 0.032(10) -0.004(8) -0.007(9) 0.020(10)
S7 0.033(2) 0.023(2) 0.0282(18) -0.0014(17) 0.0052(15) -0.0013(16)
N71 0.027(6) 0.063(11) 0.024(7) 0.005(7) -0.001(5) -0.005(6)
C71 0.035(8) 0.035(11) 0.055(10) -0.006(9) -0.001(7) 0.003(8)
C72 0.042(10) 0.083(16) 0.022(8) -0.008(9) -0.012(7) 0.001(9)
N72 0.032(7) 0.045(10) 0.037(7) -0.006(7) 0.009(6) -0.008(6)
C73 0.044(9) 0.062(14) 0.061(12) -0.011(10) 0.004(8) -0.014(9)
C74 0.040(9) 0.083(15) 0.045(11) -0.027(10) 0.017(8) -0.011(9)
N73 0.042(8) 0.048(10) 0.032(8) -0.002(7) -0.004(6) -0.004(6)
C76 0.043(10) 0.085(16) 0.039(10) 0.000(10) 0.018(8) -0.009(10)
C75 0.067(13) 0.098(18) 0.023(9) -0.013(10) -0.009(9) 0.012(12)
S8 0.0259(19) 0.025(2) 0.034(2) 0.0019(17) 0.0052(15) 0.0009(15)
N81 0.037(7) 0.029(9) 0.038(7) -0.002(6) 0.013(6) 0.008(6)
C81 0.041(9) 0.026(10) 0.067(11) -0.004(9) 0.025(8) 0.017(8)
C82 0.033(9) 0.088(16) 0.038(9) 0.019(10) 0.021(8) -0.005(9)
N82 0.031(7) 0.032(9) 0.060(9) 0.000(7) -0.010(6) -0.001(6)
C83 0.039(9) 0.028(11) 0.092(15) -0.024(10) 0.015(9) 0.004(8)
C84 0.032(9) 0.083(16) 0.046(10) -0.002(10) 0.001(8) -0.004(9)
N83 0.030(7) 0.076(12) 0.032(8) -0.003(7) -0.001(6) -0.001(7)
C85 0.041(10) 0.084(17) 0.047(11) 0.007(10) 0.025(9) 0.013(10)
C86 0.057(11) 0.044(13) 0.046(11) 0.009(9) 0.005(9) 0.009(9)

loop_
_atom_type_symbol
_atom_type_description
_atom_type_scat_dispersion_real
_atom_type_scat_dispersion_imag
_atom_type_scat_source
C C 0.0033 0.0016 'International Tables Vol C Tables 4.2.6.8 and 6.1.1.4'
H H 0.0000 0.0000 'International Tables Vol C Tables 4.2.6.8 and 6.1.1.4'
N N 0.0061 0.0033 'International Tables Vol C Tables 4.2.6.8 and 6.1.1.4'
O O 0.0106 0.0060 'International Tables Vol C Tables 4.2.6.8 and 6.1.1.4'
F F 0.0171 0.0103 'International Tables Vol C Tables 4.2.6.8 and 6.1.1.4'
S S 0.1246 0.1234 'International Tables Vol C Tables 4.2.6.8 and 6.1.1.4'

loop_
_geom_angle_atom_site_label_1
_geom_angle_atom_site_label_2
_geom_angle_atom_site_label_3
_geom_angle
_geom_angle_site_symmetry_1
_geom_angle_site_symmetry_3
_geom_angle_publ_flag
N11 S1 F12 95.5(6) . . y
N11 S1 F11 92.9(6) . . y
F12 S1 F11 168.5(6) . . y
N11 S1 C11 98.1(8) . . y
F12 S1 C11 83.1(7) . . y
F11 S1 C11 87.9(6) . . y
F13 C11 F14 110.5(15) . . y
F13 C11 F15 105.6(18) . . y
F14 C11 F15 105.4(14) . . y
F13 C11 S1 116.2(12) . . y
F14 C11 S1 107.8(14) . . y
F15 C11 S1 110.8(12) . . y
C12 N11 S1 112.9(11) . . y
O11 C12 N11 133.9(15) . . y
O11 C12 F16 116.2(14) . . y
N11 C12 F16 109.8(13) . . y
N21 S2 F22 94.3(6) . . y
N21 S2 F21 92.7(6) . . y
F22 S2 F21 169.4(6) . . y
N21 S2 C21 96.0(8) . . y
F22 S2 C21 85.4(9) . . y
F21 S2 C21 86.0(9) . . y
F25 C21 F23 107.9(18) . . y
F25 C21 F24 108.6(16) . . y
F23 C21 F24 107.3(19) . . y
F25 C21 S2 114.4(16) . . y
F23 C21 S2 113.3(13) . . y
F24 C21 S2 105.1(14) . . y
C22 N21 S2 110.9(11) . . y
O21 C22 N21 135.6(16) . . y
O21 C22 F26 115.0(14) . . y
N21 C22 F26 109.2(13) . . y
N31 S3 F32 95.1(6) . . y
N31 S3 F31 93.6(6) . . y
F32 S3 F31 169.2(5) . . y
N31 S3 C31 97.1(7) . . y
F32 S3 C31 89.3(6) . . y
F31 S3 C31 83.3(6) . . y
F35 C31 F34 109.6(15) . . y
F35 C31 F33 108.3(16) . . y
F34 C31 F33 106.0(13) . . y
F35 C31 S3 115.1(12) . . y
F34 C31 S3 105.4(12) . . y
F33 C31 S3 112.0(12) . . y
C32 N31 S3 112.1(12) . . y
O32 C32 N31 133.1(17) . . y
O32 C32 F36 114.9(15) . . y
N31 C32 F36 112.0(15) . . y
N41 S4 F41 94.7(6) . . y
N41 S4 F42 92.5(6) . . y
F41 S4 F42 169.6(5) . . y
N41 S4 C41 96.7(8) . . y
F41 S4 C41 86.9(8) . . y
F42 S4 C41 85.0(9) . . y
F43 C41 F45 108.1(19) . . y
F43 C41 F44 109.5(17) . . y
F45 C41 F44 107.9(17) . . y
F43 C41 S4 114.3(14) . . y
F45 C41 S4 111.1(13) . . y
F44 C41 S4 105.8(15) . . y
C42 N41 S4 110.1(10) . . y
O41 C42 N41 133.4(15) . . y
O41 C42 F46 118.0(14) . . y
N41 C42 F46 108.5(13) . . y
N51 S5 N52 118.0(7) . . ?
N51 S5 N53 100.7(6) . . ?
N52 S5 N53 99.2(7) . . ?
C52 N51 C51 113.4(13) . . ?
C52 N51 S5 115.0(11) . . ?
C51 N51 S5 121.9(10) . . ?
C53 N52 C54 114.8(14) . . ?
C53 N52 S5 123.0(11) . . ?
C54 N52 S5 114.4(11) . . ?
C56 N53 C55 113.3(13) . . ?
C56 N53 S5 115.7(11) . . ?
C55 N53 S5 112.0(10) . . ?
N62 S6 N61 116.2(7) . . ?
N62 S6 N63 100.0(7) . . ?
N61 S6 N63 99.2(7) . . ?
C62 N61 C61 116.1(13) . . ?
C62 N61 S6 113.9(11) . . ?
C61 N61 S6 123.2(10) . . ?
C63 N62 C64 115.4(14) . . ?
C63 N62 S6 121.5(11) . . ?
C64 N62 S6 114.0(11) . . ?
C65 N63 C66 110.6(15) . . ?
C65 N63 S6 115.7(11) . . ?
C66 N63 S6 112.7(11) . . ?
N72 S7 N71 116.6(7) . . ?
N72 S7 N73 98.9(7) . . ?
N71 S7 N73 98.7(7) . . ?
C72 N71 C71 114.7(14) . . ?
C72 N71 S7 114.2(12) . . ?
C71 N71 S7 124.0(10) . . ?
C74 N72 C73 115.3(13) . . ?
C74 N72 S7 115.6(11) . . ?
C73 N72 S7 123.8(11) . . ?
C75 N73 C76 111.6(15) . . ?
C75 N73 S7 113.9(12) . . ?
C76 N73 S7 114.6(11) . . ?
N81 S8 N82 115.5(7) . . ?
N81 S8 N83 100.5(7) . . ?
N82 S8 N83 98.5(8) . . ?
C82 N81 C81 116.0(13) . . ?
C82 N81 S8 116.4(11) . . ?
C81 N81 S8 122.7(10) . . ?
C83 N82 C84 116.3(15) . . ?
C83 N82 S8 123.0(11) . . ?
C84 N82 S8 114.3(12) . . ?
C86 N83 C85 110.4(14) . . ?
C86 N83 S8 113.5(11) . . ?
C85 N83 S8 115.1(11) . . ?

loop_
_geom_bond_atom_site_label_1
_geom_bond_atom_site_label_2
_geom_bond_distance
_geom_bond_site_symmetry_2
_geom_bond_publ_flag
S1 N11 1.624(14) . y
S1 F12 1.736(11) . y
S1 F11 1.737(12) . y
S1 C11 1.847(19) . y
C11 F13 1.27(2) . y
C11 F14 1.33(2) . y
C11 F15 1.35(2) . y
N11 C12 1.29(2) . y
C12 O11 1.213(17) . y
C12 F16 1.355(17) . y
S2 N21 1.620(12) . y
S2 F22 1.744(12) . y
S2 F21 1.756(11) . y
S2 C21 1.850(19) . y
C21 F25 1.30(3) . y
C21 F23 1.31(2) . y
C21 F24 1.34(2) . y
N21 C22 1.31(2) . y
C22 O21 1.191(18) . y
C22 F26 1.377(18) . y
S3 N31 1.600(14) . y
S3 F32 1.721(11) . y
S3 F31 1.759(12) . y
S3 C31 1.844(18) . y
C31 F35 1.25(2) . y
C31 F34 1.327(19) . y
C31 F33 1.332(19) . y
N31 C32 1.30(2) . y
C32 O32 1.221(19) . y
C32 F36 1.369(19) . y
S4 N41 1.622(12) . y
S4 F41 1.732(12) . y
S4 F42 1.741(13) . y
S4 C41 1.86(2) . y
C41 F43 1.29(2) . y
C41 F45 1.30(2) . y
C41 F44 1.30(2) . y
N41 C42 1.341(19) . y
C42 O41 1.198(19) . y
C42 F46 1.380(17) . y
S5 N51 1.609(13) . ?
S5 N52 1.610(13) . ?
S5 N53 1.663(13) . ?
N51 C52 1.45(2) . ?
N51 C51 1.47(2) . ?
N52 C53 1.46(2) . ?
N52 C54 1.47(2) . ?
N53 C56 1.46(2) . ?
N53 C55 1.48(2) . ?
S6 N62 1.629(13) . ?
S6 N61 1.643(12) . ?
S6 N63 1.659(14) . ?
N61 C62 1.43(2) . ?
N61 C61 1.45(2) . ?
N62 C63 1.44(2) . ?
N62 C64 1.46(2) . ?
N63 C65 1.47(2) . ?
N63 C66 1.49(2) . ?
S7 N72 1.614(13) . ?
S7 N71 1.616(13) . ?
S7 N73 1.663(14) . ?
N71 C72 1.49(2) . ?
N71 C71 1.50(2) . ?
N72 C74 1.48(2) . ?
N72 C73 1.50(2) . ?
N73 C75 1.46(2) . ?
N73 C76 1.48(2) . ?
S8 N81 1.620(12) . ?
S8 N82 1.632(13) . ?
S8 N83 1.660(14) . ?
N81 C82 1.434(19) . ?
N81 C81 1.51(2) . ?
N82 C83 1.45(2) . ?
N82 C84 1.46(2) . ?
N83 C86 1.47(2) . ?
N83 C85 1.49(2) . ?

loop_
_geom_torsion_atom_site_label_1
_geom_torsion_atom_site_label_2
_geom_torsion_atom_site_label_3
_geom_torsion_atom_site_label_4
_geom_torsion
_geom_torsion_site_symmetry_1
_geom_torsion_site_symmetry_2
_geom_torsion_site_symmetry_3
_geom_torsion_site_symmetry_4
_geom_torsion_publ_flag
N11 S1 C11 F13 59.5(16) . . . . y
F12 S1 C11 F13 -35.0(15) . . . . y
F11 S1 C11 F13 152.2(16) . . . . y
N11 S1 C11 F14 -175.9(12) . . . . y
F12 S1 C11 F14 89.5(12) . . . . y
F11 S1 C11 F14 -83.3(12) . . . . y
N11 S1 C11 F15 -61.0(14) . . . . y
F12 S1 C11 F15 -155.6(13) . . . . y
F11 S1 C11 F15 31.6(13) . . . . y
F12 S1 N11 C12 -83.9(12) . . . . y
F11 S1 N11 C12 104.0(12) . . . . y
C11 S1 N11 C12 -167.7(12) . . . . y
S1 N11 C12 O11 -1(2) . . . . y
S1 N11 C12 F16 177.8(10) . . . . y
N21 S2 C21 F25 61.3(16) . . . . y
F22 S2 C21 F25 155.2(16) . . . . y
F21 S2 C21 F25 -31.0(15) . . . . y
N21 S2 C21 F23 -62.9(18) . . . . y
F22 S2 C21 F23 31.0(17) . . . . y
F21 S2 C21 F23 -155.2(18) . . . . y
N21 S2 C21 F24 -179.7(15) . . . . y
F22 S2 C21 F24 -85.8(15) . . . . y
F21 S2 C21 F24 88.0(15) . . . . y
F22 S2 N21 C22 84.8(12) . . . . y
F21 S2 N21 C22 -103.1(12) . . . . y
C21 S2 N21 C22 170.6(13) . . . . y
S2 N21 C22 O21 -3(3) . . . . y
S2 N21 C22 F26 -178.7(11) . . . . y
N31 S3 C31 F35 50.5(15) . . . . y
F32 S3 C31 F35 145.5(13) . . . . y
F31 S3 C31 F35 -42.3(13) . . . . y
N31 S3 C31 F34 171.3(11) . . . . y
F32 S3 C31 F34 -93.6(11) . . . . y
F31 S3 C31 F34 78.5(11) . . . . y
N31 S3 C31 F33 -73.8(13) . . . . y
F32 S3 C31 F33 21.2(12) . . . . y
F31 S3 C31 F33 -166.6(13) . . . . y
F32 S3 N31 C32 94.7(11) . . . . y
F31 S3 N31 C32 -91.7(12) . . . . y
C31 S3 N31 C32 -175.3(12) . . . . y
S3 N31 C32 O32 4(2) . . . . y
S3 N31 C32 F36 -177.8(11) . . . . y
N41 S4 C41 F43 65.4(15) . . . . y
F41 S4 C41 F43 159.8(15) . . . . y
F42 S4 C41 F43 -26.6(14) . . . . y
N41 S4 C41 F45 -57.2(16) . . . . y
F41 S4 C41 F45 37.2(15) . . . . y
F42 S4 C41 F45 -149.2(16) . . . . y
N41 S4 C41 F44 -174.1(15) . . . . y
F41 S4 C41 F44 -79.7(15) . . . . y
F42 S4 C41 F44 93.9(15) . . . . y
F41 S4 N41 C42 94.7(10) . . . . y
F42 S4 N41 C42 -92.7(10) . . . . y
C41 S4 N41 C42 -178.0(11) . . . . y
S4 N41 C42 O41 3(2) . . . . y
S4 N41 C42 F46 -179.5(9) . . . . y
N52 S5 N51 C52 -94.7(13) . . . . ?
N53 S5 N51 C52 158.7(11) . . . . ?
N52 S5 N51 C51 49.1(14) . . . . ?
N53 S5 N51 C51 -57.5(13) . . . . ?
N51 S5 N52 C53 -59.6(16) . . . . ?
N53 S5 N52 C53 47.8(15) . . . . ?
N51 S5 N52 C54 88.0(13) . . . . ?
N53 S5 N52 C54 -164.6(12) . . . . ?
N51 S5 N53 C56 -49.2(12) . . . . ?
N52 S5 N53 C56 -170.2(11) . . . . ?
N51 S5 N53 C55 179.0(12) . . . . ?
N52 S5 N53 C55 58.0(12) . . . . ?
N62 S6 N61 C62 -89.7(13) . . . . ?
N63 S6 N61 C62 164.4(12) . . . . ?
N62 S6 N61 C61 60.3(15) . . . . ?
N63 S6 N61 C61 -45.6(14) . . . . ?
N61 S6 N62 C63 -50.1(14) . . . . ?
N63 S6 N62 C63 55.4(14) . . . . ?
N61 S6 N62 C64 95.2(14) . . . . ?
N63 S6 N62 C64 -159.3(13) . . . . ?
N62 S6 N63 C65 52.2(14) . . . . ?
N61 S6 N63 C65 171.0(13) . . . . ?
N62 S6 N63 C66 -179.1(13) . . . . ?
N61 S6 N63 C66 -60.3(14) . . . . ?
N72 S7 N71 C72 -96.6(14) . . . . ?
N73 S7 N71 C72 158.8(12) . . . . ?
N72 S7 N71 C71 52.3(15) . . . . ?
N73 S7 N71 C71 -52.3(14) . . . . ?
N71 S7 N72 C74 100.0(14) . . . . ?
N73 S7 N72 C74 -155.4(13) . . . . ?
N71 S7 N72 C73 -52.8(16) . . . . ?
N73 S7 N72 C73 51.7(15) . . . . ?
N72 S7 N73 C75 56.5(15) . . . . ?
N71 S7 N73 C75 175.4(14) . . . . ?
N72 S7 N73 C76 -173.2(13) . . . . ?
N71 S7 N73 C76 -54.3(14) . . . . ?
N82 S8 N81 C82 -98.5(14) . . . . ?
N83 S8 N81 C82 156.8(13) . . . . ?
N82 S8 N81 C81 55.7(14) . . . . ?
N83 S8 N81 C81 -49.0(14) . . . . ?
N81 S8 N82 C83 -50.0(17) . . . . ?
N83 S8 N82 C83 56.0(16) . . . . ?
N81 S8 N82 C84 100.9(13) . . . . ?
N83 S8 N82 C84 -153.1(13) . . . . ?
N81 S8 N83 C86 -55.5(14) . . . . ?
N82 S8 N83 C86 -173.6(13) . . . . ?
N81 S8 N83 C85 175.8(13) . . . . ?
N82 S8 N83 C85 57.7(14) . . . . ?
